data_9014475
loop_
_publ_author_name
'Shannon, R. D.'
'Calvo, C.'

_publ_section_title
;
 Refinement of the crystal structure of synthetic chervetite, Pb2V2O7
;
_journal_name_full 'Canadian Journal of Chemistry'
_journal_page_first 70
_journal_page_last 76
_journal_paper_doi 10.1139/v73-010
_journal_volume 51
_journal_year 1973
_chemical_compound_source Synthetic
_chemical_formula_sum 'O7 Pb2 V2'
_chemical_name_mineral Chervetite
_space_group_IT_number 14
_symmetry_space_group_name_Hall '-P 2yab'
_symmetry_space_group_name_H-M 'P 1 21/a 1'
_cell_angle_alpha 90
_cell_angle_beta 105.935
_cell_angle_gamma 90
_cell_length_a 13.3689
_cell_length_b 7.1607
_cell_length_c 7.1027
_cell_formula_units_Z 4
_cell_volume 653.819
_database_code_amcsd 0019227
_exptl_crystal_density_diffrn 6.383
_cod_original_formula_sum 'Pb2 V2 O7'
_cod_database_code 9014475

loop_
_space_group_symop_operation_xyz
x,y,z
1/2+x,1/2-y,z
1/2-x,1/2+y,-z
-x,-y,-z

loop_
_atom_site_aniso_label
_atom_site_aniso_U_11
_atom_site_aniso_U_22
_atom_site_aniso_U_33
_atom_site_aniso_U_12
_atom_site_aniso_U_13
_atom_site_aniso_U_23
Pb1 0.06000 0.01620 0.01090 -0.00010 0.00110 0.00170
Pb2 0.01140 0.01990 0.00950 0.00190 0.00290 0.00120
V1 0.00700 0.00940 0.00630 -0.00250 0.00000 0.00000
V2 0.00560 0.00870 0.00620 -0.00030 -0.00100 0.00030

loop_
_atom_site_label
_atom_site_fract_x
_atom_site_fract_y
_atom_site_fract_z
_atom_site_U_iso_or_equiv
Pb1 -0.13290 0.40884 0.05433 ?
Pb2 0.15435 0.19265 0.33445 ?
V1 0.10870 0.05910 -0.20150 ?
V2 -0.08500 0.32290 -0.38430 ?
O1 0.46210 0.37570 0.15310 0.01410
O2 0.15870 0.19460 0.00150 0.01760
O3 0.29000 0.47610 0.26910 0.01700
O4 0.46790 0.70140 0.40010 0.01650
O5 0.04880 0.50020 0.21560 0.01130
O6 0.15980 0.82360 0.30020 0.02030
O7 0.34630 0.08540 0.39800 0.01270

loop_
_cod_related_entry_id
_cod_related_entry_database
_cod_related_entry_code
1 AMCSD 0019227
